data_7028592
loop_
_publ_author_name
'Naik, Susmita'
'Kumaravel, Maruthai'
'Mague, Joel T.'
'Balakrishna, Maravanji S.'

_publ_section_title
;
 Bisamino(diphosphonite) with dangling olefin functionalities: synthesis,
 metal chemistry and catalytic utility of Rh(I) and Pd(II) complexes in
 hydroformylation and Suzuki-Miyaura reactions.
;
_journal_issue 3
_journal_name_full 'Dalton transactions (Cambridge, England : 2003)'
_journal_page_first 1082
_journal_page_last 1095
_journal_paper_doi 10.1039/c3dt52400k
_journal_volume 43
_journal_year 2014
_chemical_formula_moiety 'C43 H40 Mo N O8 P2'
_chemical_formula_sum 'C43 H40 Mo N O8 P2'
_chemical_formula_weight 856.64
_chemical_name_systematic
; 
 ? 
;
_space_group_IT_number 88
_symmetry_cell_setting tetragonal
_symmetry_space_group_name_Hall '-I 4ad'
_symmetry_space_group_name_H-M 'I 41/a :2'
_atom_sites_solution_hydrogens geom
_atom_sites_solution_primary direct
_atom_sites_solution_secondary difmap
_audit_creation_method SHELXL-97
_cell_angle_alpha 90.00
_cell_angle_beta 90.00
_cell_angle_gamma 90.00
_cell_formula_units_Z 8
_cell_length_a 21.060(2)
_cell_length_b 21.060(2)
_cell_length_c 17.7326(19)
_cell_measurement_reflns_used 2749
_cell_measurement_temperature 100(2)
_cell_measurement_theta_max 26.76
_cell_measurement_theta_min 2.45
_cell_volume 7864.8(14)
_computing_cell_refinement 'Bruker SAINT (Bruker-AXS 2009a)'
_computing_data_collection 'Bruker APEX2 (Bruker-AXS, 2009)'
_computing_data_reduction 'Bruker SAINT (Bruker-AXS 2009a)'
_computing_molecular_graphics 'Bruker SHELXTL(Bruker-AXS 2008)'
_computing_publication_material 'Bruker SHELXTL(Bruker-AXS 2008)'
_computing_structure_refinement 'SHELXL (Sheldrick, 2008)'
_computing_structure_solution 'SHELXS (Sheldrick, 2008)'
_diffrn_ambient_temperature 100(2)
_diffrn_measured_fraction_theta_full 0.999
_diffrn_measured_fraction_theta_max 0.999
_diffrn_measurement_device_type 'Bruker APEX-I CCD'
_diffrn_measurement_method '\f and \w scans'
_diffrn_radiation_monochromator graphite
_diffrn_radiation_source 'fine-focus sealed tube'
_diffrn_radiation_type MoK\a
_diffrn_radiation_wavelength 0.71073
_diffrn_reflns_av_R_equivalents 0.0622
_diffrn_reflns_av_sigmaI/netI 0.0382
_diffrn_reflns_limit_h_max 19
_diffrn_reflns_limit_h_min -19
_diffrn_reflns_limit_k_max 27
_diffrn_reflns_limit_k_min 0
_diffrn_reflns_limit_l_max 23
_diffrn_reflns_limit_l_min 0
_diffrn_reflns_number 133140
_diffrn_reflns_theta_full 27.91
_diffrn_reflns_theta_max 27.91
_diffrn_reflns_theta_min 1.50
_exptl_absorpt_coefficient_mu 0.470
_exptl_absorpt_correction_T_max 0.9545
_exptl_absorpt_correction_T_min 0.8532
_exptl_absorpt_correction_type 'integration numerical gaussian'
_exptl_absorpt_process_details 'TWINABS (Sheldrick, 2008b)'
_exptl_crystal_colour colourless
_exptl_crystal_density_diffrn 1.447
_exptl_crystal_density_method 'not measured'
_exptl_crystal_description Slab
_exptl_crystal_F_000 3528
_exptl_crystal_size_max 0.19
_exptl_crystal_size_mid 0.14
_exptl_crystal_size_min 0.10
_refine_diff_density_max 1.360
_refine_diff_density_min -1.419
_refine_diff_density_rms 0.092
_refine_ls_extinction_coef 0.00012(7)
_refine_ls_extinction_expression Fc^*^=kFc[1+0.001xFc^2^\l^3^/sin(2\q)]^-1/4^
_refine_ls_extinction_method SHELXL
_refine_ls_goodness_of_fit_ref 1.712
_refine_ls_hydrogen_treatment constr
_refine_ls_matrix_type full
_refine_ls_number_parameters 261
_refine_ls_number_reflns 12904
_refine_ls_number_restraints 5
_refine_ls_restrained_S_all 1.716
_refine_ls_R_factor_all 0.0755
_refine_ls_R_factor_gt 0.0476
_refine_ls_shift/su_max 0.000
_refine_ls_shift/su_mean 0.000
_refine_ls_structure_factor_coef Fsqd
_refine_ls_weighting_details 'calc w=1/[\s^2^(Fo^2^)+(0.0534P)^2^+9.9389P] where P=(Fo^2^+2Fc^2^)/3'
_refine_ls_weighting_scheme calc
_refine_ls_wR_factor_gt 0.1101
_refine_ls_wR_factor_ref 0.1265
_reflns_number_gt 9334
_reflns_number_total 12904
_reflns_threshold_expression >2sigma(I)
_cod_data_source_file c3dt52400k.txt
_cod_data_source_block msb422_0m
_cod_depositor_comments
;
The following automatic conversions were performed:

'_symmetry_cell_setting' value 'Tetragonal' changed to 'tetragonal'
according to
/usr/data/users/saulius/automatic-downloads/current/RSC/lib/dictionaries/cif_core.dic
dictionary named 'cif_core.dic' version 2.4.2 from 2011-04-26.

Automatic conversion script
Id: cif_fix_values 2281 2013-09-26 08:29:07Z andrius 
;
_cod_original_cell_volume 7864.6(14)
_cod_original_sg_symbol_H-M I4(1)/a
_cod_database_code 7028592

loop_
_symmetry_equiv_pos_as_xyz
'x, y, z'
'-x+1/2, -y, z+1/2'
'-y+3/4, x+1/4, z+1/4'
'y+3/4, -x+3/4, z+3/4'
'x+1/2, y+1/2, z+1/2'
'-x+1, -y+1/2, z+1'
'-y+5/4, x+3/4, z+3/4'
'y+5/4, -x+5/4, z+5/4'
'-x, -y, -z'
'x-1/2, y, -z-1/2'
'y-3/4, -x-1/4, -z-1/4'
'-y-3/4, x-3/4, -z-3/4'
'-x+1/2, -y+1/2, -z+1/2'
'x, y+1/2, -z'
'y-1/4, -x+1/4, -z+1/4'
'-y-1/4, x-1/4, -z-1/4'

loop_
_atom_site_label
_atom_site_type_symbol
_atom_site_fract_x
_atom_site_fract_y
_atom_site_fract_z
_atom_site_U_iso_or_equiv
_atom_site_adp_type
_atom_site_occupancy
_atom_site_symmetry_multiplicity
_atom_site_calc_flag
_atom_site_refinement_flags
_atom_site_disorder_assembly
_atom_site_disorder_group
Mo1 Mo 0.5000 0.2500 0.037651(18) 0.02637(13) Uani 1 2 d S . .
P1 P 0.44980(4) 0.21330(3) 0.15390(4) 0.02342(17) Uani 1 1 d . . .
O1 O 0.44344(10) 0.14024(10) 0.18081(11) 0.0263(4) Uani 1 1 d . . .
O2 O 0.38293(10) 0.23620(10) 0.18908(11) 0.0270(4) Uani 1 1 d . . .
O3 O 0.40560(13) 0.36658(11) 0.01467(13) 0.0409(6) Uani 1 1 d . . .
O4 O 0.58544(13) 0.32131(13) -0.08182(13) 0.0445(6) Uani 1 1 d . . .
N1 N 0.5000 0.2500 0.21492(17) 0.0208(6) Uani 1 2 d S . .
C1 C 0.48617(14) 0.09248(14) 0.15851(16) 0.0263(6) Uani 1 1 d . A .
C2 C 0.54655(15) 0.09107(15) 0.18908(17) 0.0301(6) Uani 1 1 d . . .
H2 H 0.5608 0.1248 0.2204 0.036 Uiso 1 1 calc R . .
C3 C 0.58595(17) 0.04017(16) 0.17370(19) 0.0368(7) Uani 1 1 d . . .
H3 H 0.6278 0.0391 0.1936 0.044 Uiso 1 1 calc R . .
C4 C 0.56413(19) -0.00908(17) 0.1292(2) 0.0405(8) Uani 1 1 d . . .
H4 H 0.5905 -0.0448 0.1201 0.049 Uiso 1 1 calc R . .
C5 C 0.50406(19) -0.00648(16) 0.0980(2) 0.0393(8) Uani 1 1 d . A .
H5 H 0.4899 -0.0405 0.0671 0.047 Uiso 1 1 calc R . .
C6 C 0.46363(16) 0.04503(15) 0.11097(16) 0.0308(6) Uani 1 1 d . . .
C7 C 0.39708(17) 0.04657(18) 0.07856(18) 0.0414(8) Uani 0.50 1 d PD A 1
H7A H 0.3883 0.0899 0.0596 0.050 Uiso 0.50 1 calc PR A 1
H7B H 0.3952 0.0173 0.0350 0.050 Uiso 0.50 1 calc PR A 1
C8 C 0.3460(3) 0.0285(4) 0.1335(4) 0.0463(13) Uani 0.50 1 d PD A 1
H8 H 0.3340 0.0565 0.1731 0.056 Uiso 0.50 1 calc PR A 1
C9 C 0.3184(5) -0.0265(4) 0.1256(8) 0.077(2) Uani 0.50 1 d PD A 1
H9A H 0.3308 -0.0540 0.0857 0.092 Uiso 0.50 1 calc PR A 1
H9B H 0.2859 -0.0391 0.1596 0.092 Uiso 0.50 1 calc PR A 1
C7A C 0.39708(17) 0.04657(18) 0.07856(18) 0.0414(8) Uani 0.50 1 d PD A 2
H7A1 H 0.3779 0.0891 0.0853 0.050 Uiso 0.50 1 calc PR A 2
H7A2 H 0.3978 0.0364 0.0241 0.050 Uiso 0.50 1 calc PR A 2
C8A C 0.3598(3) -0.0029(3) 0.1215(4) 0.0463(13) Uani 0.50 1 d PD A 2
H8A H 0.3799 -0.0433 0.1242 0.056 Uiso 0.50 1 calc PR A 2
C9A C 0.3056(4) 0.0000(6) 0.1552(8) 0.077(2) Uani 0.50 1 d PD A 2
H9A1 H 0.2822 0.0385 0.1553 0.092 Uiso 0.50 1 calc PR A 2
H9A2 H 0.2890 -0.0365 0.1799 0.092 Uiso 0.50 1 calc PR A 2
C10 C 0.32544(15) 0.21020(15) 0.16246(19) 0.0323(7) Uani 1 1 d . . .
C11 C 0.30994(19) 0.21804(18) 0.0870(2) 0.0447(9) Uani 1 1 d . . .
H11 H 0.3384 0.2389 0.0536 0.054 Uiso 1 1 calc R . .
C12 C 0.2524(2) 0.1950(2) 0.0613(3) 0.0611(13) Uani 1 1 d . . .
H12 H 0.2412 0.1993 0.0097 0.073 Uiso 1 1 calc R . .
C13 C 0.2119(2) 0.1662(2) 0.1103(3) 0.0682(15) Uani 1 1 d . . .
H13 H 0.1720 0.1513 0.0926 0.082 Uiso 1 1 calc R . .
C14 C 0.22787(19) 0.15825(18) 0.1858(3) 0.0549(11) Uani 1 1 d . . .
H14 H 0.1989 0.1379 0.2190 0.066 Uiso 1 1 calc R . .
C15 C 0.28627(16) 0.17990(15) 0.2135(2) 0.0361(8) Uani 1 1 d . . .
C16 C 0.30494(15) 0.17020(15) 0.2949(2) 0.0356(7) Uani 1 1 d . . .
H16A H 0.3515 0.1644 0.2975 0.043 Uiso 1 1 calc R . .
H16B H 0.2943 0.2091 0.3236 0.043 Uiso 1 1 calc R . .
C17 C 0.27335(16) 0.11429(16) 0.3321(2) 0.0406(8) Uani 1 1 d . . .
H17 H 0.2794 0.0737 0.3099 0.049 Uiso 1 1 calc R . .
C18 C 0.23839(18) 0.11728(19) 0.3925(2) 0.0476(9) Uani 1 1 d . . .
H18A H 0.2312 0.1570 0.4164 0.057 Uiso 1 1 calc R . .
H18B H 0.2200 0.0797 0.4127 0.057 Uiso 1 1 calc R . .
C19 C 0.5000 0.2500 0.2961(2) 0.0210(7) Uani 1 2 d S . .
C20 C 0.4825(3) 0.1960(3) 0.3351(3) 0.0227(7) Uani 0.50 1 d P . .
H20 H 0.4723 0.1593 0.3102 0.027 Uiso 1 1 d R . .
C20A C 0.4465(3) 0.2689(3) 0.3365(3) 0.0227(7) Uani 0.50 1 d P . .
H20A H 0.4076 0.2784 0.3094 0.027 Uiso 1 1 d R . .
C21 C 0.43953(17) 0.32591(15) 0.02729(16) 0.0321(7) Uani 1 1 d . . .
C22 C 0.55439(17) 0.29478(15) -0.03950(17) 0.0335(7) Uani 1 1 d . . .

loop_
_atom_site_aniso_label
_atom_site_aniso_U_11
_atom_site_aniso_U_22
_atom_site_aniso_U_33
_atom_site_aniso_U_23
_atom_site_aniso_U_13
_atom_site_aniso_U_12
Mo1 0.0418(2) 0.0266(2) 0.01068(16) 0.000 0.000 0.00366(15)
P1 0.0310(4) 0.0265(4) 0.0128(3) -0.0011(3) -0.0026(3) 0.0033(3)
O1 0.0307(11) 0.0273(10) 0.0209(9) -0.0004(8) 0.0001(8) 0.0028(8)
O2 0.0280(10) 0.0326(11) 0.0204(9) -0.0054(8) -0.0052(8) 0.0028(8)
O3 0.0561(15) 0.0375(13) 0.0291(12) 0.0022(10) -0.0067(11) 0.0120(11)
O4 0.0600(16) 0.0487(15) 0.0249(12) 0.0061(10) 0.0046(11) -0.0080(12)
N1 0.0253(16) 0.0251(16) 0.0120(14) 0.000 0.000 0.0002(13)
C1 0.0344(15) 0.0251(14) 0.0195(13) 0.0023(11) 0.0038(11) 0.0027(12)
C2 0.0335(16) 0.0298(15) 0.0272(15) -0.0001(12) 0.0012(12) -0.0013(12)
C3 0.0367(17) 0.0387(18) 0.0348(17) 0.0059(14) 0.0015(14) 0.0059(14)
C4 0.051(2) 0.0323(17) 0.0380(18) 0.0001(14) 0.0055(15) 0.0117(15)
C5 0.058(2) 0.0299(16) 0.0303(16) -0.0058(13) 0.0030(15) -0.0004(15)
C6 0.0413(17) 0.0317(15) 0.0194(13) 0.0000(11) 0.0010(12) -0.0032(13)
C7 0.048(2) 0.048(2) 0.0288(16) -0.0081(14) -0.0070(14) -0.0053(16)
C8 0.039(3) 0.047(4) 0.052(3) -0.009(3) 0.004(2) 0.006(3)
C9 0.055(5) 0.059(6) 0.116(9) -0.003(5) 0.029(4) -0.006(4)
C7A 0.048(2) 0.048(2) 0.0288(16) -0.0081(14) -0.0070(14) -0.0053(16)
C8A 0.039(3) 0.047(4) 0.052(3) -0.009(3) 0.004(2) 0.006(3)
C9A 0.055(5) 0.059(6) 0.116(9) -0.003(5) 0.029(4) -0.006(4)
C10 0.0322(16) 0.0289(15) 0.0357(17) -0.0086(13) -0.0152(13) 0.0088(12)
C11 0.051(2) 0.0435(19) 0.0391(19) -0.0119(16) -0.0227(16) 0.0175(16)
C12 0.074(3) 0.046(2) 0.064(3) -0.017(2) -0.047(3) 0.016(2)
C13 0.062(3) 0.040(2) 0.103(4) -0.006(2) -0.059(3) -0.001(2)
C14 0.041(2) 0.0322(19) 0.092(3) 0.003(2) -0.030(2) -0.0048(15)
C15 0.0304(16) 0.0236(15) 0.054(2) -0.0024(14) -0.0157(15) 0.0045(12)
C16 0.0282(15) 0.0282(16) 0.050(2) 0.0042(14) -0.0060(14) 0.0016(12)
C17 0.0328(17) 0.0291(16) 0.060(2) 0.0005(15) 0.0030(16) 0.0012(13)
C18 0.042(2) 0.0398(19) 0.061(2) 0.0005(17) 0.0061(18) 0.0008(16)
C19 0.0251(19) 0.0254(19) 0.0123(16) 0.000 0.000 0.0003(15)
C20 0.0263(19) 0.0263(19) 0.0155(18) -0.0016(14) -0.0010(14) -0.0002(15)
C20A 0.0263(19) 0.0263(19) 0.0155(18) -0.0016(14) -0.0010(14) -0.0002(15)
C21 0.0481(19) 0.0335(16) 0.0146(13) -0.0004(11) -0.0020(12) -0.0009(14)
C22 0.050(2) 0.0338(16) 0.0170(13) -0.0011(12) -0.0027(13) 0.0035(15)

loop_
_atom_type_symbol
_atom_type_description
_atom_type_scat_dispersion_real
_atom_type_scat_dispersion_imag
_atom_type_scat_source
C C 0.0033 0.0016 'International Tables Vol C Tables 4.2.6.8 and 6.1.1.4'
H H 0.0000 0.0000 'International Tables Vol C Tables 4.2.6.8 and 6.1.1.4'
N N 0.0061 0.0033 'International Tables Vol C Tables 4.2.6.8 and 6.1.1.4'
O O 0.0106 0.0060 'International Tables Vol C Tables 4.2.6.8 and 6.1.1.4'
P P 0.1023 0.0942 'International Tables Vol C Tables 4.2.6.8 and 6.1.1.4'
Mo Mo -1.6832 0.6857 'International Tables Vol C Tables 4.2.6.8 and 6.1.1.4'

loop_
_geom_angle_atom_site_label_1
_geom_angle_atom_site_label_2
_geom_angle_atom_site_label_3
_geom_angle
_geom_angle_site_symmetry_1
_geom_angle_site_symmetry_3
C22 Mo1 C22 94.64(18) . 6_554
C22 Mo1 C21 85.84(13) . .
C22 Mo1 C21 87.20(13) 6_554 .
C22 Mo1 C21 87.20(13) . 6_554
C22 Mo1 C21 85.84(13) 6_554 6_554
C21 Mo1 C21 169.73(16) . 6_554
C22 Mo1 P1 164.96(9) . .
C22 Mo1 P1 100.29(9) 6_554 .
C21 Mo1 P1 93.07(9) . .
C21 Mo1 P1 95.60(8) 6_554 .
C22 Mo1 P1 100.29(9) . 6_554
C22 Mo1 P1 164.96(9) 6_554 6_554
C21 Mo1 P1 95.60(8) . 6_554
C21 Mo1 P1 93.07(9) 6_554 6_554
P1 Mo1 P1 64.86(4) . 6_554
O2 P1 O1 95.62(11) . .
O2 P1 N1 99.26(9) . .
O1 P1 N1 107.26(10) . .
O2 P1 Mo1 127.55(8) . .
O1 P1 Mo1 125.89(8) . .
N1 P1 Mo1 97.13(9) . .
C1 O1 P1 123.00(18) . .
C10 O2 P1 120.26(18) . .
C19 N1 P1 129.56(8) . .
C19 N1 P1 129.56(8) . 6_554
P1 N1 P1 100.88(16) . 6_554
C2 C1 C6 122.4(3) . .
C2 C1 O1 119.6(3) . .
C6 C1 O1 117.8(3) . .
C1 C2 C3 119.4(3) . .
C1 C2 H2 120.3 . .
C3 C2 H2 120.3 . .
C4 C3 C2 119.7(3) . .
C4 C3 H3 120.2 . .
C2 C3 H3 120.2 . .
C3 C4 C5 120.2(3) . .
C3 C4 H4 119.9 . .
C5 C4 H4 119.9 . .
C4 C5 C6 121.5(3) . .
C4 C5 H5 119.2 . .
C6 C5 H5 119.2 . .
C1 C6 C5 116.7(3) . .
C1 C6 C7 122.0(3) . .
C5 C6 C7 121.2(3) . .
C8 C7 C6 114.3(4) . .
C8 C7 H7A 108.7 . .
C6 C7 H7A 108.7 . .
C8 C7 H7B 108.7 . .
C6 C7 H7B 108.7 . .
H7A C7 H7B 107.6 . .
C9 C8 C7 118.3(7) . .
C9 C8 H8 120.9 . .
C7 C8 H8 120.9 . .
C8 C9 H9A 120.0 . .
C8 C9 H9B 120.0 . .
H9A C9 H9B 120.0 . .
C9A C8A H8A 114.3 . .
C8A C9A H9A1 120.0 . .
C8A C9A H9A2 120.0 . .
H9A1 C9A H9A2 120.0 . .
C15 C10 C11 123.2(3) . .
C15 C10 O2 118.2(3) . .
C11 C10 O2 118.6(3) . .
C12 C11 C10 118.8(4) . .
C12 C11 H11 120.6 . .
C10 C11 H11 120.6 . .
C13 C12 C11 119.8(4) . .
C13 C12 H12 120.1 . .
C11 C12 H12 120.1 . .
C12 C13 C14 121.1(4) . .
C12 C13 H13 119.5 . .
C14 C13 H13 119.5 . .
C13 C14 C15 120.7(4) . .
C13 C14 H14 119.6 . .
C15 C14 H14 119.6 . .
C10 C15 C14 116.4(4) . .
C10 C15 C16 122.3(3) . .
C14 C15 C16 121.3(4) . .
C17 C16 C15 114.2(3) . .
C17 C16 H16A 108.7 . .
C15 C16 H16A 108.7 . .
C17 C16 H16B 108.7 . .
C15 C16 H16B 108.7 . .
H16A C16 H16B 107.6 . .
C18 C17 C16 125.0(3) . .
C18 C17 H17 117.5 . .
C16 C17 H17 117.5 . .
C17 C18 H18A 120.0 . .
C17 C18 H18B 120.0 . .
H18A C18 H18B 120.0 . .
C20 C19 C20 119.9(5) . 6_554
C20 C19 C20A 76.3(3) . .
C20 C19 C20A 73.8(3) 6_554 .
C20 C19 C20A 73.8(3) . 6_554
C20 C19 C20A 76.3(3) 6_554 6_554
C20A C19 C20A 118.0(5) . 6_554
C20 C19 N1 120.1(3) . .
C20 C19 N1 120.1(3) 6_554 .
C20A C19 N1 121.0(3) . .
C20A C19 N1 121.0(3) 6_554 .
C19 C20 C20A 120.0(5) . 16_656
C19 C20 H20 121.1 . .
C20A C20 H20 118.8 16_656 .
C20A C20 H20 126.4 6_554 .
C20 C20A C19 121.0(5) 11_666 .
C20 C20A H20A 119.5 11_666 .
C19 C20A H20A 119.1 . .
O3 C21 Mo1 173.7(3) . .
O4 C22 Mo1 178.2(3) . .

loop_
_geom_bond_atom_site_label_1
_geom_bond_atom_site_label_2
_geom_bond_distance
_geom_bond_site_symmetry_2
Mo1 C22 2.018(3) .
Mo1 C22 2.018(3) 6_554
Mo1 C21 2.052(3) .
Mo1 C21 2.052(3) 6_554
Mo1 P1 2.4422(8) .
Mo1 P1 2.4423(8) 6_554
P1 O2 1.614(2) .
P1 O1 1.616(2) .
P1 N1 1.699(2) .
O1 C1 1.406(3) .
O2 C10 1.410(4) .
O3 C21 1.138(4) .
O4 C22 1.142(4) .
N1 C19 1.439(5) .
N1 P1 1.699(2) 6_554
C1 C2 1.383(4) .
C1 C6 1.391(4) .
C2 C3 1.383(5) .
C2 H2 0.9500 .
C3 C4 1.381(5) .
C3 H3 0.9500 .
C4 C5 1.382(5) .
C4 H4 0.9500 .
C5 C6 1.398(5) .
C5 H5 0.9500 .
C6 C7 1.515(5) .
C7 C8 1.501(3) .
C7 H7A 0.9900 .
C7 H7B 0.9900 .
C8 C9 1.304(5) .
C8 H8 0.9500 .
C9 H9A 0.9500 .
C9 H9B 0.9500 .
C8A C9A 1.291(5) .
C8A H8A 0.9500 .
C9A H9A1 0.9500 .
C9A H9A2 0.9500 .
C10 C15 1.381(5) .
C10 C11 1.387(5) .
C11 C12 1.382(6) .
C11 H11 0.9500 .
C12 C13 1.360(8) .
C12 H12 0.9500 .
C13 C14 1.392(7) .
C13 H13 0.9500 .
C14 C15 1.401(5) .
C14 H14 0.9500 .
C15 C16 1.509(5) .
C16 C17 1.505(5) .
C16 H16A 0.9900 .
C16 H16B 0.9900 .
C17 C18 1.301(5) .
C17 H17 0.9500 .
C18 H18A 0.9500 .
C18 H18B 0.9500 .
C19 C20 1.381(6) .
C19 C20 1.381(6) 6_554
C19 C20A 1.393(6) .
C19 C20A 1.393(6) 6_554
C20 C20A 1.390(7) 16_656
C20 H20 0.9158 .
C20A C20 1.390(7) 11_666
C20A H20A 0.9713 .
